data_4003439
loop_
_publ_author_name
'Hu, Xiaoguang'
'Chen, Hanjiao'
'Zhao, Lei'
'Miao, Maosheng'
'Zheng, Yonghao'

_publ_section_title
;
 Observation of a Solid-State-Induced Thermally Populated Spin-Triplet
 State in Radical Regioisomers
;
_journal_issue 24
_journal_name_full 'Chemistry of Materials'
_journal_page_first 10256
_journal_paper_doi 10.1021/acs.chemmater.9b04495
_journal_volume 31
_journal_year 2019
_chemical_formula_moiety 'C39 H28 N3'
_chemical_formula_sum 'C39 H28 N3'
_chemical_formula_weight 538.64
_space_group_crystal_system monoclinic
_space_group_IT_number 4
_space_group_name_Hall 'P 2yb'
_space_group_name_H-M_alt 'P 1 21 1'
_atom_sites_solution_hydrogens geom
_atom_sites_solution_primary direct
_audit_creation_date 2019-01-22
_audit_creation_method
;
Olex2 1.2
(compiled 2016.02.19 svn.r3266 for OlexSys, GUI svn.r5155)
;
_cell_angle_alpha 90
_cell_angle_beta 96.748(3)
_cell_angle_gamma 90
_cell_formula_units_Z 2
_cell_length_a 9.7865(3)
_cell_length_b 9.3003(3)
_cell_length_c 16.1043(4)
_cell_measurement_reflns_used 2944
_cell_measurement_temperature 292.5(4)
_cell_measurement_theta_max 72.7740
_cell_measurement_theta_min 4.5520
_cell_volume 1455.62(7)
_computing_cell_refinement 'CrysAlisPro 1.171.38.46 (Rigaku OD, 2015)'
_computing_data_collection 'CrysAlisPro 1.171.38.46 (Rigaku OD, 2015)'
_computing_data_reduction 'CrysAlisPro 1.171.38.46 (Rigaku OD, 2015)'
_computing_molecular_graphics 'Olex2 (Dolomanov et al., 2009)'
_computing_publication_material 'Olex2 (Dolomanov et al., 2009)'
_computing_structure_refinement 'ShelXL (Sheldrick, 2015)'
_computing_structure_solution 'ShelXT (Sheldrick, 2015)'
_diffrn_ambient_environment air
_diffrn_ambient_temperature 292.5(4)
_diffrn_detector 'CCD plate'
_diffrn_detector_area_resol_mean 15.9595
_diffrn_detector_type EosS2
_diffrn_measured_fraction_theta_full 0.999
_diffrn_measured_fraction_theta_max 0.983
_diffrn_measurement_details
;
List of Runs (angles in degrees, time in seconds):

  # Type    Start    End  Width  t~exp~   \w     \q     \k     \f   Frames
--------------------------------------------------------------------------
  1  \w    -55.00  33.00   1.00    1.02    --  -36.29  38.00  60.00   88
  2  \w    -53.00  31.00   1.00    1.02    --  -36.29  57.00 -60.00   84
  3  \w      1.00  75.00   1.00    1.02    --   36.29 -99.00  60.00   74
  4  \w     23.00  90.00   1.00    1.02    --   36.29-125.00 -60.00   67
  5  \w    -31.00  53.00   1.00    1.02    --   36.29 -57.00 150.00   84
  6  \w     87.00 178.00   1.00    4.08    --  108.71  30.00 150.00   91
  7  \w     91.00 176.00   1.00    4.08    --  108.71  61.00 -30.00   85
  8  \w     42.00 127.00   1.00    4.08    --  108.71 -61.00-120.00   85
  9  \w     91.00 177.00   1.00    4.08    --  108.71  45.00  30.00   86
 10  \w     39.00 109.00   1.00    4.08    --  108.71 -94.00  90.00   70
 11  \w     39.00 109.00   1.00    4.08    --  108.71 -94.00  30.00   70
 12  \w     42.00 127.00   1.00    4.08    --  108.71 -61.00 150.00   85
 13  \w     39.00 130.00   1.00    4.08    --  108.71 -30.00 -30.00   91
 14  \w   -104.00 -10.00   1.00    1.02    --  -36.29 -77.00 -60.00   94
 15  \w     20.00  70.00   1.00    1.02    --   36.29  57.00 150.00   50
;
_diffrn_measurement_device 'four-circle diffractometer'
_diffrn_measurement_device_type 'New Gemini, Dual, Cu at zero, EosS2'
_diffrn_measurement_method '\w scans'
_diffrn_orient_matrix_type 'CrysAlisPro convention (1999,Acta A55,543-557)'
_diffrn_orient_matrix_UB_11 0.0095721000
_diffrn_orient_matrix_UB_12 0.0250097000
_diffrn_orient_matrix_UB_13 0.0950931000
_diffrn_orient_matrix_UB_21 -0.1369567000
_diffrn_orient_matrix_UB_22 -0.0807457000
_diffrn_orient_matrix_UB_23 0.0024168000
_diffrn_orient_matrix_UB_31 0.0792606000
_diffrn_orient_matrix_UB_32 -0.1424060000
_diffrn_orient_matrix_UB_33 0.0152729000
_diffrn_radiation_monochromator graphite
_diffrn_radiation_probe x-ray
_diffrn_radiation_type CuK\a
_diffrn_radiation_wavelength 1.54184
_diffrn_reflns_av_R_equivalents 0.0288
_diffrn_reflns_av_unetI/netI 0.0358
_diffrn_reflns_Laue_measured_fraction_full 0.999
_diffrn_reflns_Laue_measured_fraction_max 0.983
_diffrn_reflns_limit_h_max 12
_diffrn_reflns_limit_h_min -9
_diffrn_reflns_limit_k_max 10
_diffrn_reflns_limit_k_min -11
_diffrn_reflns_limit_l_max 19
_diffrn_reflns_limit_l_min -19
_diffrn_reflns_number 8188
_diffrn_reflns_point_group_measured_fraction_full 0.791
_diffrn_reflns_point_group_measured_fraction_max 0.767
_diffrn_reflns_theta_full 67.684
_diffrn_reflns_theta_max 72.753
_diffrn_reflns_theta_min 4.550
_diffrn_source 'fine-focus sealed X-ray tube'
_diffrn_source_type 'Enhance (Cu) X-ray Source'
_exptl_absorpt_coefficient_mu 0.556
_exptl_absorpt_correction_T_max 1.00000
_exptl_absorpt_correction_T_min 0.84828
_exptl_absorpt_correction_type multi-scan
_exptl_absorpt_process_details
;
CrysAlisPro 1.171.38.46 (Rigaku Oxford Diffraction, 2015)
Empirical absorption correction using spherical harmonics,
 implemented in SCALE3 ABSPACK scaling algorithm.
;
_exptl_crystal_colour 'metallic blackish black'
_exptl_crystal_colour_lustre metallic
_exptl_crystal_colour_modifier blackish
_exptl_crystal_colour_primary black
_exptl_crystal_density_diffrn 1.229
_exptl_crystal_description plate
_exptl_crystal_F_000 566
_exptl_crystal_size_max 0.65
_exptl_crystal_size_mid 0.6
_exptl_crystal_size_min 0.1
_refine_diff_density_max 0.172
_refine_diff_density_min -0.251
_refine_diff_density_rms 0.039
_refine_ls_abs_structure_details
;
 Flack x determined using 1156 quotients [(I+)-(I-)]/[(I+)+(I-)]
 (Parsons, Flack and Wagner, Acta Cryst. B69 (2013) 249-259).
;
_refine_ls_abs_structure_Flack -0.4(5)
_refine_ls_extinction_method none
_refine_ls_goodness_of_fit_ref 1.039
_refine_ls_hydrogen_treatment constr
_refine_ls_matrix_type full
_refine_ls_number_parameters 379
_refine_ls_number_reflns 4438
_refine_ls_number_restraints 1
_refine_ls_restrained_S_all 1.039
_refine_ls_R_factor_all 0.0575
_refine_ls_R_factor_gt 0.0522
_refine_ls_shift/su_max 0.000
_refine_ls_shift/su_mean 0.000
_refine_ls_structure_factor_coef Fsqd
_refine_ls_weighting_details 'w=1/[\s^2^(Fo^2^)+(0.0977P)^2^+0.0077P] where P=(Fo^2^+2Fc^2^)/3'
_refine_ls_weighting_scheme calc
_refine_ls_wR_factor_gt 0.1389
_refine_ls_wR_factor_ref 0.1478
_reflns_Friedel_coverage 0.465
_reflns_Friedel_fraction_full 0.553
_reflns_Friedel_fraction_max 0.521
_reflns_number_gt 3980
_reflns_number_total 4438
_reflns_threshold_expression 'I > 2\s(I)'
_cod_data_source_file cm9b04495_si_003.cif
_cod_data_source_block ch-tpe
_cod_depositor_comments 'Adding full bibliography for 4003436--4003440.cif.'
_cod_database_code 4003439
_shelx_space_group_comment
;
The symmetry employed for this shelxl refinement is uniquely defined
by the following loop, which should always be used as a source of
symmetry information in preference to the above space-group names.
They are only intended as comments.
;
_reflns_odcompleteness_completeness 99.89
_reflns_odcompleteness_iscentric 1
_reflns_odcompleteness_theta 66.97
_olex2_refinement_description
;
1. Fixed Uiso
 At 1.2 times of:
  All C(H) groups
2.a Aromatic/amide H refined with riding coordinates:
 C005(H005), C00C(H00C), C00G(H00G), C00I(H00I), C00J(H00J), C00K(H00K),
 C00L(H00L), C00M(H00M), C00N(H00N), C00O(H00O), C00P(H00P), C00Q(H00Q),
 C00R(H00R), C00S(H00S), C00T(H00T), C00U(H00U), C00V(H00V), C00W(H00W),
 C00X(H00X), C00Y(H00Y), C00Z(H00Z), C010(H010), C011(H011), C012(H012),
 C013(H013), C014(H014), C015(H015), C016(H016)
;
_shelx_shelxl_version_number 2014/7
_olex2_date_sample_data_collection 2019-01-22
_olex2_submission_special_instructions 'No special instructions were received'
_oxdiff_exptl_absorpt_empirical_details
;
Empirical correction (ABSPACK) includes:
- Absorption correction using spherical harmonics
- Frame scaling
- Detector area scaling
;
_oxdiff_exptl_absorpt_empirical_full_max 1.243
_oxdiff_exptl_absorpt_empirical_full_min 0.833

loop_
_space_group_symop_operation_xyz
'x, y, z'
'-x, y+1/2, -z'

loop_
_atom_site_label
_atom_site_type_symbol
_atom_site_fract_x
_atom_site_fract_y
_atom_site_fract_z
_atom_site_U_iso_or_equiv
_atom_site_adp_type
_atom_site_occupancy
_atom_site_site_symmetry_order
_atom_site_calc_flag
_atom_site_refinement_flags_posn
N001 N 0.2510(3) 0.4923(3) 0.53684(16) 0.0476(6) Uani 1 1 d .
N002 N 0.1978(3) 0.4752(3) 0.45526(15) 0.0506(6) Uani 1 1 d .
N003 N 0.1197(3) 0.2399(3) 0.48537(16) 0.0550(6) Uani 1 1 d .
C004 C 0.2329(3) 0.3893(4) 0.59741(17) 0.0444(6) Uani 1 1 d .
C005 C 0.2723(3) 0.4079(4) 0.68271(18) 0.0456(6) Uani 1 1 d .
H005 H 0.3126 0.4941 0.7019 0.055 Uiso 1 1 calc R
C006 C 0.1358(3) 0.3509(4) 0.43504(18) 0.0479(7) Uani 1 1 d .
C007 C 0.3214(3) 0.6259(4) 0.55289(17) 0.0488(7) Uani 1 1 d .
C008 C 0.1855(3) 0.2652(4) 0.88264(17) 0.0467(6) Uani 1 1 d .
C009 C 0.2524(3) 0.3003(4) 0.73908(17) 0.0465(6) Uani 1 1 d .
C00A C 0.4185(3) 0.3614(4) 0.86412(18) 0.0470(6) Uani 1 1 d .
C00B C 0.5342(3) 0.3877(4) 0.81278(18) 0.0494(7) Uani 1 1 d .
C00C C 0.2146(4) 0.1655(4) 0.94625(19) 0.0577(8) Uani 1 1 d .
H00C H 0.3038 0.1308 0.9585 0.069 Uiso 1 1 calc R
C00D C 0.0802(3) 0.3360(4) 0.34576(19) 0.0496(7) Uani 1 1 d .
C00E C 0.2940(3) 0.3151(3) 0.83061(18) 0.0458(6) Uani 1 1 d .
C00F C 0.1662(3) 0.2608(4) 0.56750(18) 0.0498(7) Uani 1 1 d .
C00G C 0.0508(4) 0.3129(5) 0.8639(2) 0.0584(8) Uani 1 1 d .
H00G H 0.0290 0.3779 0.8205 0.070 Uiso 1 1 calc R
C00H C 0.4528(3) 0.3843(4) 0.95628(18) 0.0502(7) Uani 1 1 d .
C00I C -0.0138(4) 0.2284(4) 0.3202(2) 0.0590(8) Uani 1 1 d .
H00I H -0.0403 0.1633 0.3591 0.071 Uiso 1 1 calc R
C00J C 0.5714(4) 0.3267(5) 0.9980(2) 0.0636(9) Uani 1 1 d .
H00J H 0.6339 0.2798 0.9681 0.076 Uiso 1 1 calc R
C00K C 0.1877(4) 0.1725(4) 0.7090(2) 0.0570(8) Uani 1 1 d .
H00K H 0.1732 0.0994 0.7463 0.068 Uiso 1 1 calc R
C00L C 0.6111(3) 0.5137(5) 0.8228(2) 0.0599(8) Uani 1 1 d .
H00L H 0.5908 0.5816 0.8620 0.072 Uiso 1 1 calc R
C00M C 0.2606(4) 0.7492(4) 0.5195(2) 0.0605(8) Uani 1 1 d .
H00M H 0.1739 0.7457 0.4890 0.073 Uiso 1 1 calc R
C00N C -0.0680(4) 0.2175(6) 0.2375(2) 0.0707(11) Uani 1 1 d .
H00N H -0.1315 0.1454 0.2212 0.085 Uiso 1 1 calc R
C00O C 0.1460(4) 0.1542(4) 0.6261(2) 0.0601(9) Uani 1 1 d .
H00O H 0.1030 0.0688 0.6079 0.072 Uiso 1 1 calc R
C00P C 0.3665(4) 0.4597(5) 1.0028(2) 0.0664(9) Uani 1 1 d .
H00P H 0.2880 0.5031 0.9757 0.080 Uiso 1 1 calc R
C00Q C 0.1186(4) 0.4304(5) 0.2858(2) 0.0635(9) Uani 1 1 d .
H00Q H 0.1823 0.5024 0.3015 0.076 Uiso 1 1 calc R
C00R C 0.6769(4) 0.3142(6) 0.7074(2) 0.0702(11) Uani 1 1 d .
H00R H 0.6986 0.2463 0.6686 0.084 Uiso 1 1 calc R
C00S C 0.4516(4) 0.6290(5) 0.5972(2) 0.0627(9) Uani 1 1 d .
H00S H 0.4930 0.5446 0.6184 0.075 Uiso 1 1 calc R
C00T C 0.5706(4) 0.2876(5) 0.7554(2) 0.0583(8) Uani 1 1 d .
H00T H 0.5229 0.2011 0.7490 0.070 Uiso 1 1 calc R
C00U C -0.0509(4) 0.2638(5) 0.9099(3) 0.0708(11) Uani 1 1 d .
H00U H -0.1406 0.2970 0.8974 0.085 Uiso 1 1 calc R
C00V C -0.0293(4) 0.3119(6) 0.1792(2) 0.0703(11) Uani 1 1 d .
H00V H -0.0659 0.3036 0.1234 0.084 Uiso 1 1 calc R
C00W C 0.1124(5) 0.1173(6) 0.9917(2) 0.0757(12) Uani 1 1 d .
H00W H 0.1331 0.0511 1.0346 0.091 Uiso 1 1 calc R
C00X C -0.0208(5) 0.1676(6) 0.9732(2) 0.0772(13) Uani 1 1 d .
H00X H -0.0897 0.1358 1.0039 0.093 Uiso 1 1 calc R
C00Y C 0.7185(4) 0.5390(6) 0.7748(3) 0.0734(11) Uani 1 1 d .
H00Y H 0.7689 0.6237 0.7821 0.088 Uiso 1 1 calc R
C00Z C 0.0636(5) 0.4186(5) 0.2035(2) 0.0723(11) Uani 1 1 d .
H00Z H 0.0896 0.4833 0.1642 0.087 Uiso 1 1 calc R
C010 C 0.7500(4) 0.4403(7) 0.7171(3) 0.0785(13) Uani 1 1 d .
H010 H 0.8206 0.4584 0.6845 0.094 Uiso 1 1 calc R
C011 C 0.5979(5) 0.3384(6) 1.0842(3) 0.0816(13) Uani 1 1 d .
H011 H 0.6769 0.2967 1.1118 0.098 Uiso 1 1 calc R
C012 C 0.3946(5) 0.4721(6) 1.0884(3) 0.0844(14) Uani 1 1 d .
H012 H 0.3346 0.5228 1.1183 0.101 Uiso 1 1 calc R
C013 C 0.3295(6) 0.8789(5) 0.5316(3) 0.0768(11) Uani 1 1 d .
H013 H 0.2887 0.9628 0.5092 0.092 Uiso 1 1 calc R
C014 C 0.5094(5) 0.4106(7) 1.1295(2) 0.0840(14) Uani 1 1 d .
H014 H 0.5276 0.4175 1.1873 0.101 Uiso 1 1 calc R
C015 C 0.5189(5) 0.7589(6) 0.6095(3) 0.0807(12) Uani 1 1 d .
H015 H 0.6057 0.7620 0.6400 0.097 Uiso 1 1 calc R
C016 C 0.4590(6) 0.8843(5) 0.5770(3) 0.0838(13) Uani 1 1 d .
H016 H 0.5049 0.9716 0.5854 0.101 Uiso 1 1 calc R

loop_
_atom_site_aniso_label
_atom_site_aniso_U_11
_atom_site_aniso_U_22
_atom_site_aniso_U_33
_atom_site_aniso_U_23
_atom_site_aniso_U_13
_atom_site_aniso_U_12
N001 0.0494(13) 0.0481(14) 0.0447(11) 0.0069(10) 0.0032(9) -0.0047(11)
N002 0.0549(14) 0.0553(16) 0.0413(11) 0.0050(11) 0.0042(10) 0.0003(13)
N003 0.0613(15) 0.0573(16) 0.0459(12) 0.0028(12) 0.0037(11) -0.0105(14)
C004 0.0419(13) 0.0476(15) 0.0439(12) 0.0060(12) 0.0067(10) -0.0014(12)
C005 0.0435(14) 0.0473(16) 0.0459(13) 0.0004(12) 0.0054(11) -0.0054(12)
C006 0.0451(14) 0.0542(18) 0.0446(13) 0.0036(12) 0.0063(11) 0.0030(14)
C007 0.0536(16) 0.0514(17) 0.0426(12) 0.0027(12) 0.0109(11) -0.0058(14)
C008 0.0457(14) 0.0536(17) 0.0409(12) -0.0019(12) 0.0050(11) -0.0044(13)
C009 0.0425(13) 0.0544(17) 0.0427(13) 0.0041(12) 0.0052(10) -0.0023(13)
C00A 0.0442(14) 0.0507(17) 0.0466(13) 0.0037(12) 0.0079(11) 0.0027(13)
C00B 0.0396(13) 0.0599(18) 0.0482(13) 0.0058(13) 0.0028(11) 0.0005(13)
C00C 0.0630(18) 0.065(2) 0.0442(14) 0.0062(14) 0.0021(13) -0.0100(17)
C00D 0.0490(15) 0.0553(18) 0.0446(13) 0.0002(12) 0.0064(11) 0.0091(14)
C00E 0.0469(15) 0.0467(16) 0.0443(13) 0.0042(12) 0.0075(11) 0.0006(13)
C00F 0.0512(15) 0.0537(17) 0.0444(13) 0.0058(13) 0.0057(11) -0.0063(14)
C00G 0.0512(16) 0.063(2) 0.0617(17) -0.0027(16) 0.0075(13) -0.0045(16)
C00H 0.0443(14) 0.0565(18) 0.0493(14) -0.0004(14) 0.0033(12) -0.0062(14)
C00I 0.0585(18) 0.071(2) 0.0476(15) -0.0035(15) 0.0086(13) -0.0060(17)
C00J 0.0507(17) 0.079(3) 0.0593(18) 0.0036(17) 0.0012(14) -0.0009(18)
C00K 0.0662(19) 0.056(2) 0.0488(14) 0.0108(14) 0.0080(14) -0.0146(16)
C00L 0.0482(16) 0.070(2) 0.0603(17) 0.0029(16) 0.0018(13) -0.0075(17)
C00M 0.070(2) 0.0543(18) 0.0581(17) 0.0071(15) 0.0132(15) -0.0010(17)
C00N 0.065(2) 0.093(3) 0.0532(17) -0.0094(18) 0.0023(15) -0.005(2)
C00O 0.072(2) 0.0565(19) 0.0521(15) 0.0040(15) 0.0072(15) -0.0212(18)
C00P 0.062(2) 0.074(2) 0.0625(19) -0.0146(18) 0.0058(16) 0.0027(19)
C00Q 0.073(2) 0.066(2) 0.0509(15) 0.0081(16) 0.0047(15) -0.0017(19)
C00R 0.061(2) 0.093(3) 0.0589(18) 0.0093(19) 0.0184(16) 0.019(2)
C00S 0.0555(18) 0.067(2) 0.0646(18) 0.0085(17) 0.0047(15) -0.0110(17)
C00T 0.0559(17) 0.068(2) 0.0522(15) 0.0039(15) 0.0099(13) 0.0050(16)
C00U 0.0500(17) 0.086(3) 0.080(2) -0.024(2) 0.0196(16) -0.0094(19)
C00V 0.071(2) 0.096(3) 0.0422(14) -0.0040(17) -0.0039(15) 0.016(2)
C00W 0.098(3) 0.088(3) 0.0413(14) 0.0083(17) 0.0059(17) -0.034(3)
C00X 0.077(2) 0.105(3) 0.0546(17) -0.022(2) 0.0286(17) -0.047(2)
C00Y 0.0534(18) 0.090(3) 0.075(2) 0.015(2) 0.0032(17) -0.019(2)
C00Z 0.090(3) 0.077(3) 0.0492(16) 0.0160(18) 0.0086(17) 0.009(2)
C010 0.0475(17) 0.120(4) 0.070(2) 0.021(2) 0.0152(16) -0.004(2)
C011 0.075(2) 0.101(4) 0.064(2) 0.016(2) -0.0123(19) -0.009(3)
C012 0.089(3) 0.098(4) 0.070(2) -0.025(2) 0.022(2) -0.009(3)
C013 0.104(3) 0.051(2) 0.079(2) 0.0074(19) 0.024(2) 0.000(2)
C014 0.102(3) 0.102(4) 0.0466(16) -0.004(2) 0.0010(19) -0.024(3)
C015 0.071(2) 0.085(3) 0.085(3) 0.007(2) 0.004(2) -0.029(2)
C016 0.106(3) 0.066(2) 0.081(3) 0.002(2) 0.016(2) -0.034(3)

loop_
_atom_type_symbol
_atom_type_description
_atom_type_scat_dispersion_real
_atom_type_scat_dispersion_imag
_atom_type_scat_source
C C 0.0181 0.0091 'International Tables Vol C Tables 4.2.6.8 and 6.1.1.4'
H H 0.0000 0.0000 'International Tables Vol C Tables 4.2.6.8 and 6.1.1.4'
N N 0.0311 0.0180 'International Tables Vol C Tables 4.2.6.8 and 6.1.1.4'

loop_
_geom_angle_atom_site_label_1
_geom_angle_atom_site_label_2
_geom_angle_atom_site_label_3
_geom_angle
N002 N001 C004 121.9(3)
N002 N001 C007 113.4(2)
C004 N001 C007 124.7(2)
C006 N002 N001 116.7(3)
C006 N003 C00F 115.5(3)
N001 C004 C005 124.2(3)
N001 C004 C00F 115.6(2)
C005 C004 C00F 120.2(3)
C004 C005 H005 119.5
C009 C005 C004 120.9(3)
C009 C005 H005 119.5
N002 C006 N003 127.5(3)
N002 C006 C00D 115.1(3)
N003 C006 C00D 117.5(3)
C00M C007 N001 118.6(3)
C00M C007 C00S 120.9(3)
C00S C007 N001 120.4(3)
C00C C008 C00E 121.5(3)
C00C C008 C00G 118.8(3)
C00G C008 C00E 119.7(3)
C005 C009 C00E 122.7(3)
C005 C009 C00K 118.6(3)
C00K C009 C00E 118.7(3)
C00E C00A C00B 122.6(3)
C00E C00A C00H 122.0(3)
C00H C00A C00B 115.3(3)
C00L C00B C00A 120.4(3)
C00T C00B C00A 121.9(3)
C00T C00B C00L 117.7(3)
C008 C00C H00C 119.7
C00W C00C C008 120.7(4)
C00W C00C H00C 119.7
C00I C00D C006 120.6(3)
C00I C00D C00Q 118.2(3)
C00Q C00D C006 121.2(3)
C009 C00E C008 113.2(2)
C00A C00E C008 122.8(3)
C00A C00E C009 123.8(3)
N003 C00F C004 122.6(3)
N003 C00F C00O 119.8(3)
C00O C00F C004 117.6(3)
C008 C00G H00G 120.0
C00U C00G C008 120.1(4)
C00U C00G H00G 120.0
C00J C00H C00A 120.3(3)
C00J C00H C00P 117.8(3)
C00P C00H C00A 121.9(3)
C00D C00I H00I 119.8
C00N C00I C00D 120.4(3)
C00N C00I H00I 119.8
C00H C00J H00J 119.8
C00H C00J C011 120.3(4)
C011 C00J H00J 119.8
C009 C00K H00K 119.5
C00O C00K C009 121.0(3)
C00O C00K H00K 119.5
C00B C00L H00L 119.7
C00B C00L C00Y 120.6(4)
C00Y C00L H00L 119.7
C007 C00M H00M 120.3
C007 C00M C013 119.4(4)
C013 C00M H00M 120.3
C00I C00N H00N 119.7
C00V C00N C00I 120.6(4)
C00V C00N H00N 119.7
C00F C00O H00O 119.2
C00K C00O C00F 121.6(3)
C00K C00O H00O 119.2
C00H C00P H00P 119.3
C012 C00P C00H 121.4(4)
C012 C00P H00P 119.3
C00D C00Q H00Q 119.6
C00Z C00Q C00D 120.9(4)
C00Z C00Q H00Q 119.6
C00T C00R H00R 119.9
C010 C00R H00R 119.9
C010 C00R C00T 120.2(4)
C007 C00S H00S 120.4
C015 C00S C007 119.1(4)
C015 C00S H00S 120.4
C00B C00T C00R 121.3(4)
C00B C00T H00T 119.4
C00R C00T H00T 119.4
C00G C00U H00U 119.7
C00X C00U C00G 120.7(4)
C00X C00U H00U 119.7
C00N C00V H00V 120.2
C00N C00V C00Z 119.7(3)
C00Z C00V H00V 120.2
C00C C00W H00W 120.1
C00C C00W C00X 119.8(4)
C00X C00W H00W 120.1
C00U C00X C00W 119.9(3)
C00U C00X H00X 120.0
C00W C00X H00X 120.0
C00L C00Y H00Y 119.7
C010 C00Y C00L 120.5(4)
C010 C00Y H00Y 119.7
C00Q C00Z H00Z 119.9
C00V C00Z C00Q 120.3(4)
C00V C00Z H00Z 119.9
C00R C010 H010 120.2
C00Y C010 C00R 119.6(3)
C00Y C010 H010 120.2
C00J C011 H011 119.5
C014 C011 C00J 121.0(4)
C014 C011 H011 119.5
C00P C012 H012 119.8
C014 C012 C00P 120.5(4)
C014 C012 H012 119.8
C00M C013 H013 119.8
C00M C013 C016 120.4(4)
C016 C013 H013 119.8
C011 C014 H014 120.5
C012 C014 C011 119.0(4)
C012 C014 H014 120.5
C00S C015 H015 119.6
C00S C015 C016 120.7(4)
C016 C015 H015 119.6
C013 C016 H016 120.3
C015 C016 C013 119.3(4)
C015 C016 H016 120.3

loop_
_geom_bond_atom_site_label_1
_geom_bond_atom_site_label_2
_geom_bond_distance
N001 N002 1.364(3)
N001 C004 1.393(4)
N001 C007 1.429(4)
N002 C006 1.329(4)
N003 C006 1.333(4)
N003 C00F 1.361(4)
C004 C005 1.393(4)
C004 C00F 1.419(5)
C005 H005 0.9300
C005 C009 1.381(4)
C006 C00D 1.483(4)
C007 C00M 1.372(5)
C007 C00S 1.385(5)
C008 C00C 1.386(5)
C008 C00E 1.502(4)
C008 C00G 1.390(5)
C009 C00E 1.489(4)
C009 C00K 1.405(5)
C00A C00B 1.498(4)
C00A C00E 1.344(5)
C00A C00H 1.498(4)
C00B C00L 1.392(5)
C00B C00T 1.387(5)
C00C H00C 0.9300
C00C C00W 1.382(5)
C00D C00I 1.389(5)
C00D C00Q 1.389(5)
C00F C00O 1.398(4)
C00G H00G 0.9300
C00G C00U 1.386(5)
C00H C00J 1.379(5)
C00H C00P 1.384(5)
C00I H00I 0.9300
C00I C00N 1.378(5)
C00J H00J 0.9300
C00J C011 1.388(6)
C00K H00K 0.9300
C00K C00O 1.360(5)
C00L H00L 0.9300
C00L C00Y 1.396(5)
C00M H00M 0.9300
C00M C013 1.384(6)
C00N H00N 0.9300
C00N C00V 1.372(7)
C00O H00O 0.9300
C00P H00P 0.9300
C00P C012 1.379(5)
C00Q H00Q 0.9300
C00Q C00Z 1.374(5)
C00R H00R 0.9300
C00R C00T 1.389(5)
C00R C010 1.373(8)
C00S H00S 0.9300
C00S C015 1.379(6)
C00T H00T 0.9300
C00U H00U 0.9300
C00U C00X 1.362(7)
C00V H00V 0.9300
C00V C00Z 1.372(7)
C00W H00W 0.9300
C00W C00X 1.384(7)
C00X H00X 0.9300
C00Y H00Y 0.9300
C00Y C010 1.368(7)
C00Z H00Z 0.9300
C010 H010 0.9300
C011 H011 0.9300
C011 C014 1.371(8)
C012 H012 0.9300
C012 C014 1.361(8)
C013 H013 0.9300
C013 C016 1.387(8)
C014 H014 0.9300
C015 H015 0.9300
C015 C016 1.381(8)
C016 H016 0.9300
